data_4107772
loop_
_publ_author_name
'Ying Yu'
'Azwana R. Sadique'
'Jeremy M. Smith'
'Thomas R. Dugan'
'Ryan E. Cowley'
'William W. Brennessel'
'Christine J. Flaschenriem'
'Eckhard Bill'
'Thomas R. Cundari'
'Patrick L. Holland'

_publ_section_title
;
 The Reactivity Patterns of Low-Coordinate Iron-Hydride Complexes
;
_journal_name_full 'Journal of the American Chemical Society'
_journal_page_first 6624
_journal_page_last 6638
_journal_paper_doi 10.1021/ja710669w
_journal_volume 130
_journal_year 2008
_chemical_formula_moiety 'C39 H59 Fe N4'
_chemical_formula_sum 'C39 H59 Fe N4'
_chemical_formula_weight 639.75
_chemical_name_common holyy13
_chemical_name_systematic
; 
 ? 
;
_space_group_IT_number 15
_symmetry_cell_setting monoclinic
_symmetry_space_group_name_Hall '-C 2yc'
_symmetry_space_group_name_H-M 'C 1 2/c 1'
_atom_sites_solution_hydrogens geom
_atom_sites_solution_primary direct
_atom_sites_solution_secondary difmap
_audit_creation_method SHELXL-97
_cell_angle_alpha 90.00
_cell_angle_beta 121.945(1)
_cell_angle_gamma 90.00
_cell_formula_units_Z 8
_cell_length_a 34.906(4)
_cell_length_b 11.9591(12)
_cell_length_c 20.979(2)
_cell_measurement_reflns_used 4026
_cell_measurement_temperature 100.0(1)
_cell_measurement_theta_max 30.66
_cell_measurement_theta_min 2.35
_cell_volume 7431.3(13)
_computing_cell_refinement 'SAINT (Bruker, 2003)'
_computing_data_collection 'APEX2 (Bruker, 2004)'
_computing_data_reduction 'SAINT (Bruker, 2003)'
_computing_molecular_graphics 'SHELXTL (Bruker, 2000)'
_computing_publication_material 'SHELXTL (Bruker, 2000)'
_computing_structure_refinement 'SHELXL-97 (Sheldrick, 1997)'
_computing_structure_solution 'SHELXS-97 (Sheldrick, 1997)'
_diffrn_ambient_temperature 100.0(1)
_diffrn_measured_fraction_theta_full 0.980
_diffrn_measured_fraction_theta_max 0.980
_diffrn_measurement_device_type 'Bruker SMART APEX II CCD Platform'
_diffrn_measurement_method 'area detector, \w scans per \f'
_diffrn_radiation_monochromator graphite
_diffrn_radiation_source 'fine-focus sealed tube'
_diffrn_radiation_type MoK\a
_diffrn_radiation_wavelength 0.71073
_diffrn_reflns_av_R_equivalents 0.0212
_diffrn_reflns_av_sigmaI/netI 0.0162
_diffrn_reflns_limit_h_max 49
_diffrn_reflns_limit_h_min -49
_diffrn_reflns_limit_k_max 17
_diffrn_reflns_limit_k_min -17
_diffrn_reflns_limit_l_max 29
_diffrn_reflns_limit_l_min -29
_diffrn_reflns_number 56521
_diffrn_reflns_theta_full 30.51
_diffrn_reflns_theta_max 30.51
_diffrn_reflns_theta_min 1.84
_exptl_absorpt_coefficient_mu 0.436
_exptl_absorpt_correction_T_max 0.8694
_exptl_absorpt_correction_T_min 0.8113
_exptl_absorpt_correction_type multi-scan
_exptl_absorpt_process_details 'SADABS (Blessing, 1995)'
_exptl_crystal_colour red-orange
_exptl_crystal_density_diffrn 1.144
_exptl_crystal_description plate
_exptl_crystal_F_000 2776
_exptl_crystal_size_max 0.50
_exptl_crystal_size_mid 0.45
_exptl_crystal_size_min 0.33
_refine_diff_density_max 0.938
_refine_diff_density_min -1.003
_refine_diff_density_rms 0.061
_refine_ls_extinction_method none
_refine_ls_goodness_of_fit_ref 1.056
_refine_ls_hydrogen_treatment constr
_refine_ls_matrix_type full
_refine_ls_number_parameters 425
_refine_ls_number_reflns 11134
_refine_ls_number_restraints 25
_refine_ls_restrained_S_all 1.057
_refine_ls_R_factor_all 0.0455
_refine_ls_R_factor_gt 0.0408
_refine_ls_shift/su_max 0.002
_refine_ls_shift/su_mean 0.000
_refine_ls_structure_factor_coef Fsqd
_refine_ls_weighting_details 'calc w=1/[\s^2^(Fo^2^)+(0.0580P)^2^+8.7205P] where P=(Fo^2^+2Fc^2^)/3'
_refine_ls_weighting_scheme calc
_refine_ls_wR_factor_gt 0.1091
_refine_ls_wR_factor_ref 0.1122
_reflns_number_gt 9994
_reflns_number_total 11134
_reflns_threshold_expression >2sigma(I)
_cod_data_source_file ja710669w-file004_01.cif
_cod_data_source_block 2a
_cod_original_cell_volume 7431.2(13)
_cod_database_code 4107772

loop_
_symmetry_equiv_pos_as_xyz
'x, y, z'
'-x, y, -z+1/2'
'x+1/2, y+1/2, z'
'-x+1/2, y+1/2, -z+1/2'
'-x, -y, -z'
'x, -y, z-1/2'
'-x+1/2, -y+1/2, -z'
'x+1/2, -y+1/2, z-1/2'

loop_
_atom_site_label
_atom_site_type_symbol
_atom_site_fract_x
_atom_site_fract_y
_atom_site_fract_z
_atom_site_U_iso_or_equiv
_atom_site_adp_type
_atom_site_occupancy
_atom_site_symmetry_multiplicity
_atom_site_calc_flag
_atom_site_refinement_flags
_atom_site_disorder_assembly
_atom_site_disorder_group
Fe1 Fe 0.379549(6) 0.238762(14) 0.875010(9) 0.01391(5) Uani 1 1 d . . .
N11 N 0.35446(3) 0.14329(9) 0.78513(5) 0.01565(18) Uani 1 1 d . A .
N21 N 0.38657(3) 0.10912(8) 0.93827(5) 0.01501(18) Uani 1 1 d . A .
C14 C 0.40662(5) 0.33611(11) 0.95329(7) 0.0213(2) Uani 0.50 1 d P A 1
N14 N 0.4293(4) 0.4105(9) 0.9971(7) 0.0266(11) Uani 0.50 1 d PD A 1
C24 C 0.4342(2) 0.4948(6) 1.0516(5) 0.0310(10) Uani 0.50 1 d PD A 1
C34 C 0.4750(3) 0.4616(8) 1.1263(4) 0.0606(10) Uani 0.50 1 d PD A 1
H34A H 0.5016 0.4587 1.1221 0.091 Uiso 0.50 1 calc PR A 1
H34B H 0.4699 0.3879 1.1409 0.091 Uiso 0.50 1 calc PR A 1
H34C H 0.4799 0.5168 1.1645 0.091 Uiso 0.50 1 calc PR A 1
C44 C 0.4384(2) 0.6085(4) 1.0230(2) 0.0606(10) Uani 0.50 1 d PD A 1
H44A H 0.4652 0.6092 1.0192 0.091 Uiso 0.50 1 calc PR A 1
H44B H 0.4412 0.6669 1.0580 0.091 Uiso 0.50 1 calc PR A 1
H44C H 0.4114 0.6225 0.9734 0.091 Uiso 0.50 1 calc PR A 1
C54 C 0.39281(17) 0.4905(4) 1.0580(3) 0.0581(8) Uani 0.50 1 d PD A 1
H54A H 0.3890 0.4144 1.0712 0.087 Uiso 0.50 1 calc PR A 1
H54B H 0.3660 0.5117 1.0099 0.087 Uiso 0.50 1 calc PR A 1
H54C H 0.3967 0.5426 1.0971 0.087 Uiso 0.50 1 calc PR A 1
C14' C 0.40662(5) 0.33611(11) 0.95329(7) 0.0213(2) Uani 0.50 1 d P A 5
N14' N 0.4206(4) 0.4025(9) 1.0002(7) 0.0266(11) Uani 0.50 1 d PD A 5
C24' C 0.4446(2) 0.4957(6) 1.0488(5) 0.0310(10) Uani 0.50 1 d PD A 5
C34' C 0.4120(2) 0.5928(4) 1.0281(2) 0.0606(10) Uani 0.50 1 d PD A 5
H34D H 0.4031 0.6210 0.9783 0.091 Uiso 0.50 1 calc PR A 5
H34E H 0.4267 0.6528 1.0652 0.091 Uiso 0.50 1 calc PR A 5
H34F H 0.3851 0.5674 1.0275 0.091 Uiso 0.50 1 calc PR A 5
C44' C 0.4659(3) 0.4653(8) 1.1303(4) 0.0606(10) Uani 0.50 1 d PD A 5
H44D H 0.4422 0.4458 1.1402 0.091 Uiso 0.50 1 calc PR A 5
H44E H 0.4832 0.5292 1.1616 0.091 Uiso 0.50 1 calc PR A 5
H44F H 0.4861 0.4012 1.1421 0.091 Uiso 0.50 1 calc PR A 5
C54' C 0.48217(17) 0.5313(4) 1.0363(3) 0.0581(8) Uani 0.50 1 d PD A 5
H54D H 0.4694 0.5442 0.9827 0.087 Uiso 0.50 1 calc PR A 5
H54E H 0.5050 0.4721 1.0540 0.087 Uiso 0.50 1 calc PR A 5
H54F H 0.4962 0.6003 1.0643 0.087 Uiso 0.50 1 calc PR A 5
C15 C 0.37023(4) 0.36737(11) 0.82227(7) 0.0194(2) Uani 1 1 d . A .
N15 N 0.36492(5) 0.45630(11) 0.79525(7) 0.0313(3) Uani 1 1 d . . .
C25 C 0.36246(6) 0.55770(12) 0.75628(8) 0.0334(3) Uani 1 1 d . A .
C35 C 0.38351(6) 0.65224(13) 0.81285(9) 0.0364(3) Uani 1 1 d . . .
H35A H 0.3660 0.6645 0.8365 0.055 Uiso 1 1 calc R A .
H35B H 0.3835 0.7207 0.7872 0.055 Uiso 1 1 calc R . .
H35C H 0.4146 0.6325 0.8514 0.055 Uiso 1 1 calc R . .
C45 C 0.31447(8) 0.58290(19) 0.69776(13) 0.0639(7) Uani 1 1 d . . .
H45A H 0.2961 0.5809 0.7204 0.096 Uiso 1 1 calc R A .
H45B H 0.3032 0.5270 0.6576 0.096 Uiso 1 1 calc R . .
H45C H 0.3125 0.6574 0.6768 0.096 Uiso 1 1 calc R . .
C55 C 0.38988(11) 0.53842(17) 0.71894(15) 0.0623(7) Uani 1 1 d . . .
H55A H 0.3769 0.4756 0.6837 0.093 Uiso 1 1 calc R A .
H55B H 0.4213 0.5213 0.7576 0.093 Uiso 1 1 calc R . .
H55C H 0.3889 0.6060 0.6917 0.093 Uiso 1 1 calc R . .
C11 C 0.33220(5) -0.02924(12) 0.70806(8) 0.0271(3) Uani 1 1 d . A .
H11A H 0.3022 -0.0002 0.6711 0.041 Uiso 1 1 calc R . .
H11B H 0.3301 -0.1094 0.7155 0.041 Uiso 1 1 calc R . .
H11C H 0.3525 -0.0176 0.6897 0.041 Uiso 1 1 calc R . .
C21 C 0.35050(4) 0.03178(11) 0.78205(7) 0.0185(2) Uani 1 1 d . . .
C31 C 0.36205(4) -0.03451(10) 0.84438(7) 0.0200(2) Uani 1 1 d . A .
H31A H 0.3591 -0.1130 0.8364 0.024 Uiso 1 1 calc R . .
C41 C 0.37755(4) 0.00202(10) 0.91744(7) 0.0173(2) Uani 1 1 d . . .
C51 C 0.38331(5) -0.08677(11) 0.97330(8) 0.0246(3) Uani 1 1 d . A .
H51A H 0.4145 -0.0858 1.0164 0.037 Uiso 1 1 calc R . .
H51B H 0.3765 -0.1604 0.9492 0.037 Uiso 1 1 calc R . .
H51C H 0.3626 -0.0716 0.9905 0.037 Uiso 1 1 calc R . .
C12 C 0.33774(4) 0.19763(10) 0.71377(6) 0.0170(2) Uani 1 1 d . . .
C22 C 0.36632(4) 0.21310(10) 0.68619(6) 0.0168(2) Uani 1 1 d . A .
C32 C 0.34913(5) 0.26794(12) 0.61749(7) 0.0247(3) Uani 1 1 d . . .
H32A H 0.3679 0.2779 0.5978 0.030 Uiso 1 1 calc R A .
C42 C 0.30524(6) 0.30812(14) 0.57749(8) 0.0324(3) Uani 1 1 d . A .
H42A H 0.2943 0.3468 0.5315 0.039 Uiso 1 1 calc R . .
C52 C 0.27750(5) 0.29144(15) 0.60517(8) 0.0343(3) Uani 1 1 d . . .
H52A H 0.2475 0.3192 0.5777 0.041 Uiso 1 1 calc R A .
C62 C 0.29265(5) 0.23466(14) 0.67261(8) 0.0272(3) Uani 1 1 d . A .
C72 C 0.41477(4) 0.17189(11) 0.72921(7) 0.0182(2) Uani 1 1 d . . .
H72A H 0.4176 0.1161 0.7670 0.022 Uiso 1 1 calc R A .
C82 C 0.42787(5) 0.11299(13) 0.67868(8) 0.0273(3) Uani 1 1 d . A .
H82A H 0.4053 0.0558 0.6486 0.041 Uiso 1 1 calc R . .
H82B H 0.4575 0.0776 0.7098 0.041 Uiso 1 1 calc R . .
H82C H 0.4292 0.1678 0.6452 0.041 Uiso 1 1 calc R . .
C92 C 0.44810(5) 0.26700(13) 0.77230(9) 0.0295(3) Uani 1 1 d . A .
H92A H 0.4409 0.3009 0.8072 0.044 Uiso 1 1 calc R . .
H92B H 0.4458 0.3237 0.7367 0.044 Uiso 1 1 calc R . .
H92C H 0.4789 0.2371 0.8005 0.044 Uiso 1 1 calc R . .
C102 C 0.26041(5) 0.2120(2) 0.69906(9) 0.0439(5) Uani 1 1 d . . .
H10A H 0.2763 0.1632 0.7446 0.053 Uiso 1 1 calc R A .
C112 C 0.21800(6) 0.1489(3) 0.63834(13) 0.0645(7) Uani 1 1 d . A .
H11D H 0.2272 0.0828 0.6221 0.097 Uiso 1 1 calc R . .
H11E H 0.2000 0.1983 0.5952 0.097 Uiso 1 1 calc R . .
H11F H 0.1999 0.1257 0.6592 0.097 Uiso 1 1 calc R . .
C122 C 0.24743(7) 0.3210(3) 0.72158(13) 0.0652(8) Uani 1 1 d . A .
H12A H 0.2748 0.3581 0.7613 0.098 Uiso 1 1 calc R . .
H12B H 0.2275 0.3040 0.7401 0.098 Uiso 1 1 calc R . .
H12C H 0.2317 0.3704 0.6778 0.098 Uiso 1 1 calc R . .
C13 C 0.40017(4) 0.13254(10) 1.01501(6) 0.0149(2) Uani 1 1 d . . .
C23 C 0.36701(4) 0.16137(10) 1.03095(7) 0.0180(2) Uani 1 1 d . A .
C33 C 0.38096(4) 0.19214(11) 1.10444(7) 0.0205(2) Uani 1 1 d . . .
H33A H 0.3590 0.2128 1.1159 0.025 Uiso 1 1 calc R A .
C43 C 0.42628(4) 0.19309(11) 1.16090(7) 0.0207(2) Uani 1 1 d . A .
H43A H 0.4353 0.2161 1.2103 0.025 Uiso 1 1 calc R . .
C53 C 0.45844(4) 0.16022(11) 1.14483(7) 0.0192(2) Uani 1 1 d . . .
H53A H 0.4894 0.1594 1.1839 0.023 Uiso 1 1 calc R A .
C63 C 0.44610(4) 0.12841(10) 1.07229(6) 0.0162(2) Uani 1 1 d . A .
C73 C 0.31696(4) 0.15971(14) 0.97108(7) 0.0265(3) Uani 1 1 d . . .
H73A H 0.3132 0.1193 0.9264 0.032 Uiso 1 1 calc R A .
C83 C 0.29877(6) 0.27805(18) 0.94633(11) 0.0451(4) Uani 1 1 d . A .
H83A H 0.3157 0.3158 0.9274 0.068 Uiso 1 1 calc R . .
H83B H 0.3021 0.3197 0.9892 0.068 Uiso 1 1 calc R . .
H83C H 0.2668 0.2747 0.9065 0.068 Uiso 1 1 calc R . .
C93 C 0.28984(5) 0.09622(18) 0.99799(9) 0.0402(4) Uani 1 1 d . A .
H93A H 0.3027 0.0213 1.0149 0.060 Uiso 1 1 calc R . .
H93B H 0.2583 0.0898 0.9565 0.060 Uiso 1 1 calc R . .
H93C H 0.2912 0.1370 1.0397 0.060 Uiso 1 1 calc R . .
C103 C 0.48218(4) 0.08911(11) 1.05750(7) 0.0189(2) Uani 1 1 d . . .
H10B H 0.4665 0.0501 1.0078 0.023 Uiso 1 1 calc R A .
C113 C 0.51453(5) 0.00527(15) 1.11665(9) 0.0330(3) Uani 1 1 d . A .
H11G H 0.5351 -0.0242 1.1023 0.050 Uiso 1 1 calc R . .
H11H H 0.4972 -0.0564 1.1201 0.050 Uiso 1 1 calc R . .
H11I H 0.5320 0.0426 1.1655 0.050 Uiso 1 1 calc R . .
C123 C 0.50855(6) 0.18632(15) 1.05252(13) 0.0417(4) Uani 1 1 d . A .
H12D H 0.4881 0.2342 1.0100 0.063 Uiso 1 1 calc R . .
H12E H 0.5323 0.1575 1.0453 0.063 Uiso 1 1 calc R . .
H12F H 0.5223 0.2299 1.0991 0.063 Uiso 1 1 calc R . .

loop_
_atom_site_aniso_label
_atom_site_aniso_U_11
_atom_site_aniso_U_22
_atom_site_aniso_U_33
_atom_site_aniso_U_23
_atom_site_aniso_U_13
_atom_site_aniso_U_12
Fe1 0.01659(9) 0.01436(8) 0.01069(8) -0.00126(5) 0.00716(7) -0.00058(6)
N11 0.0156(4) 0.0202(5) 0.0121(4) -0.0026(3) 0.0080(4) -0.0023(3)
N21 0.0179(4) 0.0166(4) 0.0116(4) -0.0018(3) 0.0085(4) -0.0015(3)
C14 0.0284(6) 0.0178(5) 0.0155(5) 0.0009(4) 0.0101(5) 0.0007(5)
N14 0.038(4) 0.0190(14) 0.0203(10) -0.0042(10) 0.0137(17) -0.0105(16)
C24 0.053(3) 0.0189(7) 0.0200(8) -0.0069(6) 0.0188(16) -0.0013(14)
C34 0.090(3) 0.0351(8) 0.0321(8) -0.0114(7) 0.0156(12) -0.0043(14)
C44 0.090(3) 0.0351(8) 0.0321(8) -0.0114(7) 0.0156(12) -0.0043(14)
C54 0.081(2) 0.0496(17) 0.0618(19) -0.0057(14) 0.0498(19) -0.0073(16)
C14' 0.0284(6) 0.0178(5) 0.0155(5) 0.0009(4) 0.0101(5) 0.0007(5)
N14' 0.038(4) 0.0190(14) 0.0203(10) -0.0042(10) 0.0137(17) -0.0105(16)
C24' 0.053(3) 0.0189(7) 0.0200(8) -0.0069(6) 0.0188(16) -0.0013(14)
C34' 0.090(3) 0.0351(8) 0.0321(8) -0.0114(7) 0.0156(12) -0.0043(14)
C44' 0.090(3) 0.0351(8) 0.0321(8) -0.0114(7) 0.0156(12) -0.0043(14)
C54' 0.081(2) 0.0496(17) 0.0618(19) -0.0057(14) 0.0498(19) -0.0073(16)
C15 0.0205(5) 0.0218(6) 0.0142(5) -0.0014(4) 0.0080(4) -0.0004(4)
N15 0.0411(7) 0.0235(6) 0.0221(5) 0.0046(4) 0.0119(5) -0.0028(5)
C25 0.0513(9) 0.0167(6) 0.0232(6) 0.0056(5) 0.0135(6) 0.0083(6)
C35 0.0453(9) 0.0232(7) 0.0330(8) -0.0004(6) 0.0155(7) -0.0001(6)
C45 0.0563(13) 0.0391(10) 0.0460(11) 0.0014(8) -0.0071(9) 0.0128(9)
C55 0.116(2) 0.0281(9) 0.0778(16) 0.0013(9) 0.0750(17) -0.0040(11)
C11 0.0386(7) 0.0267(6) 0.0188(6) -0.0103(5) 0.0170(6) -0.0113(6)
C21 0.0200(5) 0.0223(6) 0.0158(5) -0.0064(4) 0.0112(4) -0.0064(4)
C31 0.0273(6) 0.0171(5) 0.0192(5) -0.0058(4) 0.0146(5) -0.0072(4)
C41 0.0207(5) 0.0172(5) 0.0166(5) -0.0011(4) 0.0116(4) -0.0028(4)
C51 0.0379(7) 0.0172(5) 0.0218(6) -0.0005(4) 0.0178(6) -0.0051(5)
C12 0.0163(5) 0.0218(5) 0.0111(5) -0.0021(4) 0.0061(4) 0.0004(4)
C22 0.0197(5) 0.0174(5) 0.0137(5) -0.0008(4) 0.0090(4) 0.0004(4)
C32 0.0336(7) 0.0243(6) 0.0171(6) 0.0023(5) 0.0140(5) 0.0006(5)
C42 0.0389(8) 0.0342(8) 0.0136(5) 0.0043(5) 0.0066(5) 0.0080(6)
C52 0.0251(7) 0.0462(9) 0.0173(6) -0.0003(6) 0.0015(5) 0.0132(6)
C62 0.0172(6) 0.0436(8) 0.0165(6) -0.0047(5) 0.0059(5) 0.0049(5)
C72 0.0186(5) 0.0205(5) 0.0189(5) -0.0004(4) 0.0122(4) 0.0004(4)
C82 0.0294(7) 0.0284(7) 0.0314(7) -0.0060(5) 0.0211(6) 0.0006(5)
C92 0.0213(6) 0.0310(7) 0.0344(8) -0.0113(6) 0.0134(6) -0.0033(5)
C102 0.0165(6) 0.0869(15) 0.0266(7) -0.0079(8) 0.0103(6) 0.0045(8)
C112 0.0247(8) 0.121(2) 0.0487(11) -0.0237(13) 0.0200(8) -0.0147(11)
C122 0.0315(9) 0.117(2) 0.0480(11) -0.0244(13) 0.0214(9) 0.0145(11)
C13 0.0192(5) 0.0145(5) 0.0122(5) -0.0006(4) 0.0091(4) -0.0011(4)
C23 0.0188(5) 0.0208(5) 0.0154(5) 0.0003(4) 0.0097(4) 0.0013(4)
C33 0.0241(6) 0.0239(6) 0.0171(5) 0.0002(4) 0.0133(5) 0.0037(5)
C43 0.0272(6) 0.0225(6) 0.0133(5) -0.0015(4) 0.0114(5) 0.0018(5)
C53 0.0206(5) 0.0213(5) 0.0135(5) -0.0008(4) 0.0074(4) -0.0004(4)
C63 0.0189(5) 0.0165(5) 0.0141(5) -0.0001(4) 0.0095(4) -0.0008(4)
C73 0.0186(6) 0.0432(8) 0.0182(6) -0.0012(5) 0.0101(5) 0.0015(5)
C83 0.0262(8) 0.0574(11) 0.0444(10) 0.0159(9) 0.0135(7) 0.0166(8)
C93 0.0243(7) 0.0668(12) 0.0300(7) -0.0036(8) 0.0147(6) -0.0107(7)
C103 0.0182(5) 0.0231(6) 0.0169(5) 0.0009(4) 0.0102(4) 0.0008(4)
C113 0.0346(7) 0.0419(8) 0.0277(7) 0.0114(6) 0.0201(6) 0.0190(7)
C123 0.0378(9) 0.0302(8) 0.0748(13) 0.0035(8) 0.0418(9) -0.0010(6)

loop_
_atom_type_symbol
_atom_type_description
_atom_type_scat_dispersion_real
_atom_type_scat_dispersion_imag
_atom_type_scat_source
C C 0.0033 0.0016 'International Tables Vol C Tables 4.2.6.8 and 6.1.1.4'
H H 0.0000 0.0000 'International Tables Vol C Tables 4.2.6.8 and 6.1.1.4'
N N 0.0061 0.0033 'International Tables Vol C Tables 4.2.6.8 and 6.1.1.4'
Fe Fe 0.3463 0.8444 'International Tables Vol C Tables 4.2.6.8 and 6.1.1.4'

loop_
_geom_angle_atom_site_label_1
_geom_angle_atom_site_label_2
_geom_angle_atom_site_label_3
_geom_angle
C14 Fe1 C15 81.28(6)
C14 Fe1 N11 172.63(5)
C15 Fe1 N11 93.55(5)
C14 Fe1 N21 94.33(5)
C15 Fe1 N21 173.12(5)
N11 Fe1 N21 91.29(4)
C21 N11 C12 115.10(10)
C21 N11 Fe1 127.29(8)
C12 N11 Fe1 117.61(8)
C41 N21 C13 115.59(10)
C41 N21 Fe1 127.62(8)
C13 N21 Fe1 116.65(8)
N14 C14 Fe1 165.1(4)
C14 N14 C24 148.3(7)
N14 C24 C34 106.7(7)
N14 C24 C54 108.7(6)
C34 C24 C54 108.5(6)
N14 C24 C44 107.7(6)
C34 C24 C44 114.2(6)
C54 C24 C44 110.9(5)
N14' C24' C44' 111.7(7)
N14' C24' C34' 108.8(8)
C44' C24' C34' 110.7(6)
N14' C24' C54' 108.9(5)
C44' C24' C54' 108.1(6)
C34' C24' C54' 108.6(5)
N15 C15 Fe1 172.51(12)
C15 N15 C25 170.09(16)
N15 C25 C45 109.93(17)
N15 C25 C35 108.94(12)
C45 C25 C35 111.17(15)
N15 C25 C55 107.22(14)
C45 C25 C55 109.92(19)
C35 C25 C55 109.57(17)
C25 C35 H35A 109.5
C25 C35 H35B 109.5
H35A C35 H35B 109.5
C25 C35 H35C 109.5
H35A C35 H35C 109.5
H35B C35 H35C 109.5
C25 C45 H45A 109.5
C25 C45 H45B 109.5
H45A C45 H45B 109.5
C25 C45 H45C 109.5
H45A C45 H45C 109.5
H45B C45 H45C 109.5
C25 C55 H55A 109.5
C25 C55 H55B 109.5
H55A C55 H55B 109.5
C25 C55 H55C 109.5
H55A C55 H55C 109.5
H55B C55 H55C 109.5
C21 C11 H11A 109.5
C21 C11 H11B 109.5
H11A C11 H11B 109.5
C21 C11 H11C 109.5
H11A C11 H11C 109.5
H11B C11 H11C 109.5
N11 C21 C31 123.38(11)
N11 C21 C11 120.36(11)
C31 C21 C11 116.26(11)
C21 C31 C41 127.06(11)
C21 C31 H31A 116.5
C41 C31 H31A 116.5
N21 C41 C31 123.06(11)
N21 C41 C51 120.50(10)
C31 C41 C51 116.44(11)
C41 C51 H51A 109.5
C41 C51 H51B 109.5
H51A C51 H51B 109.5
C41 C51 H51C 109.5
H51A C51 H51C 109.5
H51B C51 H51C 109.5
C22 C12 C62 120.87(11)
C22 C12 N11 120.08(10)
C62 C12 N11 119.05(11)
C32 C22 C12 118.38(12)
C32 C22 C72 120.09(11)
C12 C22 C72 121.53(10)
C42 C32 C22 121.41(13)
C42 C32 H32A 119.3
C22 C32 H32A 119.3
C52 C42 C32 119.43(13)
C52 C42 H42A 120.3
C32 C42 H42A 120.3
C42 C52 C62 121.46(13)
C42 C52 H52A 119.3
C62 C52 H52A 119.3
C52 C62 C12 118.39(13)
C52 C62 C102 120.00(14)
C12 C62 C102 121.59(14)
C22 C72 C82 112.64(11)
C22 C72 C92 111.64(11)
C82 C72 C92 109.77(11)
C22 C72 H72A 107.5
C82 C72 H72A 107.5
C92 C72 H72A 107.5
C72 C82 H82A 109.5
C72 C82 H82B 109.5
H82A C82 H82B 109.5
C72 C82 H82C 109.5
H82A C82 H82C 109.5
H82B C82 H82C 109.5
C72 C92 H92A 109.5
C72 C92 H92B 109.5
H92A C92 H92B 109.5
C72 C92 H92C 109.5
H92A C92 H92C 109.5
H92B C92 H92C 109.5
C62 C102 C122 111.0(2)
C62 C102 C112 110.96(14)
C122 C102 C112 111.00(16)
C62 C102 H10A 107.9
C122 C102 H10A 107.9
C112 C102 H10A 107.9
C102 C112 H11D 109.5
C102 C112 H11E 109.5
H11D C112 H11E 109.5
C102 C112 H11F 109.5
H11D C112 H11F 109.5
H11E C112 H11F 109.5
C102 C122 H12A 109.5
C102 C122 H12B 109.5
H12A C122 H12B 109.5
C102 C122 H12C 109.5
H12A C122 H12C 109.5
H12B C122 H12C 109.5
C63 C13 C23 120.98(10)
C63 C13 N21 119.96(10)
C23 C13 N21 119.05(10)
C33 C23 C13 118.42(11)
C33 C23 C73 119.49(11)
C13 C23 C73 122.08(11)
C43 C33 C23 121.24(11)
C43 C33 H33A 119.4
C23 C33 H33A 119.4
C33 C43 C53 119.57(11)
C33 C43 H43A 120.2
C53 C43 H43A 120.2
C43 C53 C63 121.23(11)
C43 C53 H53A 119.4
C63 C53 H53A 119.4
C53 C63 C13 118.43(11)
C53 C63 C103 119.64(11)
C13 C63 C103 121.93(10)
C23 C73 C83 111.02(13)
C23 C73 C93 111.45(12)
C83 C73 C93 110.95(14)
C23 C73 H73A 107.7
C83 C73 H73A 107.7
C93 C73 H73A 107.7
C73 C83 H83A 109.5
C73 C83 H83B 109.5
H83A C83 H83B 109.5
C73 C83 H83C 109.5
H83A C83 H83C 109.5
H83B C83 H83C 109.5
C73 C93 H93A 109.5
C73 C93 H93B 109.5
H93A C93 H93B 109.5
C73 C93 H93C 109.5
H93A C93 H93C 109.5
H93B C93 H93C 109.5
C123 C103 C63 111.98(11)
C123 C103 C113 110.07(13)
C63 C103 C113 111.87(10)
C123 C103 H10B 107.6
C63 C103 H10B 107.6
C113 C103 H10B 107.6
C103 C113 H11G 109.5
C103 C113 H11H 109.5
H11G C113 H11H 109.5
C103 C113 H11I 109.5
H11G C113 H11I 109.5
H11H C113 H11I 109.5
C103 C123 H12D 109.5
C103 C123 H12E 109.5
H12D C123 H12E 109.5
C103 C123 H12F 109.5
H12D C123 H12F 109.5
H12E C123 H12F 109.5

loop_
_geom_bond_atom_site_label_1
_geom_bond_atom_site_label_2
_geom_bond_distance
Fe1 C14 1.8174(13)
Fe1 C15 1.8207(13)
Fe1 N11 1.9694(10)
Fe1 N21 1.9699(10)
N11 C21 1.3387(16)
N11 C12 1.4421(15)
N21 C41 1.3360(15)
N21 C13 1.4446(14)
C14 N14 1.222(9)
N14 C24 1.464(9)
C24 C34 1.509(6)
C24 C54 1.523(5)
C24 C44 1.524(5)
C34 H34A 0.9800
C34 H34B 0.9800
C34 H34C 0.9800
C44 H44A 0.9800
C44 H44B 0.9800
C44 H44C 0.9800
C54 H54A 0.9800
C54 H54B 0.9800
C54 H54C 0.9800
N14' C24' 1.442(8)
C24' C44' 1.503(5)
C24' C34' 1.521(5)
C24' C54' 1.528(5)
C34' H34D 0.9800
C34' H34E 0.9800
C34' H34F 0.9800
C44' H44D 0.9800
C44' H44E 0.9800
C44' H44F 0.9800
C54' H54D 0.9800
C54' H54E 0.9800
C54' H54F 0.9800
C15 N15 1.1727(18)
N15 C25 1.4396(18)
C25 C45 1.493(3)
C25 C35 1.518(2)
C25 C55 1.541(3)
C35 H35A 0.9800
C35 H35B 0.9800
C35 H35C 0.9800
C45 H45A 0.9800
C45 H45B 0.9800
C45 H45C 0.9800
C55 H55A 0.9800
C55 H55B 0.9800
C55 H55C 0.9800
C11 C21 1.5169(17)
C11 H11A 0.9800
C11 H11B 0.9800
C11 H11C 0.9800
C21 C31 1.3938(17)
C31 C41 1.3983(16)
C31 H31A 0.9500
C41 C51 1.5139(17)
C51 H51A 0.9800
C51 H51B 0.9800
C51 H51C 0.9800
C12 C22 1.4053(16)
C12 C62 1.4074(17)
C22 C32 1.3972(17)
C22 C72 1.5172(17)
C32 C42 1.386(2)
C32 H32A 0.9500
C42 C52 1.382(2)
C42 H42A 0.9500
C52 C62 1.397(2)
C52 H52A 0.9500
C62 C102 1.519(2)
C72 C82 1.5305(17)
C72 C92 1.5335(19)
C72 H72A 1.0000
C82 H82A 0.9800
C82 H82B 0.9800
C82 H82C 0.9800
C92 H92A 0.9800
C92 H92B 0.9800
C92 H92C 0.9800
C102 C122 1.534(3)
C102 C112 1.546(3)
C102 H10A 1.0000
C112 H11D 0.9800
C112 H11E 0.9800
C112 H11F 0.9800
C122 H12A 0.9800
C122 H12B 0.9800
C122 H12C 0.9800
C13 C63 1.4063(16)
C13 C23 1.4073(16)
C23 C33 1.3981(16)
C23 C73 1.5192(18)
C33 C43 1.3865(18)
C33 H33A 0.9500
C43 C53 1.3889(17)
C43 H43A 0.9500
C53 C63 1.3975(16)
C53 H53A 0.9500
C63 C103 1.5219(16)
C73 C83 1.525(3)
C73 C93 1.535(2)
C73 H73A 1.0000
C83 H83A 0.9800
C83 H83B 0.9800
C83 H83C 0.9800
C93 H93A 0.9800
C93 H93B 0.9800
C93 H93C 0.9800
C103 C123 1.520(2)
C103 C113 1.5288(19)
C103 H10B 1.0000
C113 H11G 0.9800
C113 H11H 0.9800
C113 H11I 0.9800
C123 H12D 0.9800
C123 H12E 0.9800
C123 H12F 0.9800

loop_
_geom_torsion_atom_site_label_1
_geom_torsion_atom_site_label_2
_geom_torsion_atom_site_label_3
_geom_torsion_atom_site_label_4
_geom_torsion
C14 Fe1 N11 C21 134.7(4)
C15 Fe1 N11 C21 179.88(11)
N21 Fe1 N11 C21 -5.01(11)
C14 Fe1 N11 C12 -46.1(4)
C15 Fe1 N11 C12 -0.94(9)
N21 Fe1 N11 C12 174.16(8)
C14 Fe1 N21 C41 -172.67(11)
C15 Fe1 N21 C41 137.3(4)
N11 Fe1 N21 C41 2.55(11)
C14 Fe1 N21 C13 11.82(9)
C15 Fe1 N21 C13 -38.3(4)
N11 Fe1 N21 C13 -172.95(8)
C15 Fe1 C14 N14 -47(3)
N11 Fe1 C14 N14 -1(3)
N21 Fe1 C14 N14 139(3)
Fe1 C14 N14 C24 148.0(10)
C14 N14 C24 C34 117(2)
C14 N14 C24 C54 0(3)
C14 N14 C24 C44 -120(2)
C14 Fe1 C15 N15 -21.2(10)
N11 Fe1 C15 N15 164.1(10)
N21 Fe1 C15 N15 29.5(12)
Fe1 C15 N15 C25 143.2(8)
C15 N15 C25 C45 114.2(9)
C15 N15 C25 C35 -123.7(9)
C15 N15 C25 C55 -5.2(9)
C12 N11 C21 C31 -175.73(11)
Fe1 N11 C21 C31 3.46(18)
C12 N11 C21 C11 3.61(17)
Fe1 N11 C21 C11 -177.20(9)
N11 C21 C31 C41 2.5(2)
C11 C21 C31 C41 -176.86(13)
C13 N21 C41 C31 177.11(11)
Fe1 N21 C41 C31 1.56(18)
C13 N21 C41 C51 -2.10(17)
Fe1 N21 C41 C51 -177.65(9)
C21 C31 C41 N21 -5.1(2)
C21 C31 C41 C51 174.10(13)
C21 N11 C12 C22 -88.28(14)
Fe1 N11 C12 C22 92.44(12)
C21 N11 C12 C62 91.77(14)
Fe1 N11 C12 C62 -87.51(13)
C62 C12 C22 C32 1.11(19)
N11 C12 C22 C32 -178.84(11)
C62 C12 C22 C72 -178.92(12)
N11 C12 C22 C72 1.12(18)
C12 C22 C32 C42 1.0(2)
C72 C22 C32 C42 -178.95(13)
C22 C32 C42 C52 -1.5(2)
C32 C42 C52 C62 -0.2(3)
C42 C52 C62 C12 2.2(2)
C42 C52 C62 C102 -176.47(17)
C22 C12 C62 C52 -2.7(2)
N11 C12 C62 C52 177.27(13)
C22 C12 C62 C102 175.97(14)
N11 C12 C62 C102 -4.1(2)
C32 C22 C72 C82 -44.58(16)
C12 C22 C72 C82 135.45(12)
C32 C22 C72 C92 79.46(15)
C12 C22 C72 C92 -100.50(14)
C52 C62 C102 C122 -68.6(2)
C12 C62 C102 C122 112.76(18)
C52 C62 C102 C112 55.3(3)
C12 C62 C102 C112 -123.35(19)
C41 N21 C13 C63 89.61(14)
Fe1 N21 C13 C63 -94.33(11)
C41 N21 C13 C23 -91.58(14)
Fe1 N21 C13 C23 84.47(12)
C63 C13 C23 C33 3.62(18)
N21 C13 C23 C33 -175.17(11)
C63 C13 C23 C73 -176.24(12)
N21 C13 C23 C73 4.97(18)
C13 C23 C33 C43 -0.84(19)
C73 C23 C33 C43 179.02(13)
C23 C33 C43 C53 -1.6(2)
C33 C43 C53 C63 1.4(2)
C43 C53 C63 C13 1.30(18)
C43 C53 C63 C103 -177.91(12)
C23 C13 C63 C53 -3.84(18)
N21 C13 C63 C53 174.94(11)
C23 C13 C63 C103 175.35(11)
N21 C13 C63 C103 -5.87(17)
C33 C23 C73 C83 75.31(17)
C13 C23 C73 C83 -104.83(15)
C33 C23 C73 C93 -48.92(18)
C13 C23 C73 C93 130.94(14)
C53 C63 C103 C123 -78.02(16)
C13 C63 C103 C123 102.80(15)
C53 C63 C103 C113 46.10(16)
C13 C63 C103 C113 -133.08(13)
